data_7122771
loop_
_publ_author_name
'Li, Cheng-Peng'
'Ai, Jin-Yun'
'Zhou, Hang'
'Chen, Qi'
'Yang, Yijie'
'He, Hongming'
'Du, Miao'

_publ_section_title
;
 Ultra-highly selective trapping of perrhenate/pertechnetate by a flexible
 cationic coordination framework
;
_journal_name_full 'Chemical Communications'
_journal_paper_doi 10.1039/C8CC09364D
_journal_year 2019
_chemical_formula_sum 'C21 H21 Ag N9 O5 Re'
_chemical_formula_weight 773.54
_space_group_crystal_system triclinic
_space_group_IT_number 2
_space_group_name_Hall '-P 1'
_space_group_name_H-M_alt 'P -1'
_symmetry_space_group_name_Hall '-P 1'
_symmetry_space_group_name_H-M 'P -1'
_atom_sites_solution_hydrogens geom
_audit_creation_method SHELXL-2014/7
_audit_update_record
;
2018-10-19 deposited with the CCDC.
2019-01-08 downloaded from the CCDC.
;
_cell_angle_alpha 103.728(4)
_cell_angle_beta 98.178(4)
_cell_angle_gamma 112.943(4)
_cell_formula_units_Z 2
_cell_length_a 9.0819(3)
_cell_length_b 11.3685(4)
_cell_length_c 13.9457(6)
_cell_measurement_reflns_used 5271
_cell_measurement_temperature 293(2)
_cell_measurement_theta_max 73.612
_cell_measurement_theta_min 4.451
_cell_volume 1242.94(10)
_computing_structure_refinement 'SHELXL-2014/7 (Sheldrick, 2014)'
_diffrn_ambient_temperature 293(2)
_diffrn_measured_fraction_theta_full 1.000
_diffrn_measured_fraction_theta_max 0.963
_diffrn_measurement_device_type 'SuperNova, Dual, Cu at zero, AtlasS2'
_diffrn_radiation_type CuK\a
_diffrn_radiation_wavelength 1.54184
_diffrn_reflns_av_R_equivalents 0.0329
_diffrn_reflns_av_unetI/netI 0.0431
_diffrn_reflns_Laue_measured_fraction_full 1.000
_diffrn_reflns_Laue_measured_fraction_max 0.963
_diffrn_reflns_limit_h_max 9
_diffrn_reflns_limit_h_min -11
_diffrn_reflns_limit_k_max 13
_diffrn_reflns_limit_k_min -11
_diffrn_reflns_limit_l_max 16
_diffrn_reflns_limit_l_min -17
_diffrn_reflns_number 8212
_diffrn_reflns_point_group_measured_fraction_full 1.000
_diffrn_reflns_point_group_measured_fraction_max 0.963
_diffrn_reflns_theta_full 67.684
_diffrn_reflns_theta_max 73.824
_diffrn_reflns_theta_min 3.381
_exptl_absorpt_coefficient_mu 16.152
_exptl_absorpt_correction_type multi-scan
_exptl_absorpt_process_details sadabs
_exptl_crystal_colour colorless
_exptl_crystal_density_diffrn 2.067
_exptl_crystal_description block
_exptl_crystal_F_000 744
_exptl_crystal_size_max 0.200
_exptl_crystal_size_mid 0.190
_exptl_crystal_size_min 0.180
_exptl_transmission_factor_max 0.864
_exptl_transmission_factor_min 0.864
_refine_diff_density_max 2.252
_refine_diff_density_min -2.158
_refine_diff_density_rms 0.183
_refine_ls_extinction_method none
_refine_ls_goodness_of_fit_ref 1.008
_refine_ls_hydrogen_treatment constr
_refine_ls_matrix_type full
_refine_ls_number_parameters 311
_refine_ls_number_reflns 4857
_refine_ls_number_restraints 7
_refine_ls_restrained_S_all 1.008
_refine_ls_R_factor_all 0.0554
_refine_ls_R_factor_gt 0.0515
_refine_ls_shift/su_max 0.027
_refine_ls_shift/su_mean 0.001
_refine_ls_structure_factor_coef Fsqd
_refine_ls_weighting_details 'w=1/[\s^2^(Fo^2^)+(0.0831P)^2^+5.5342P] where P=(Fo^2^+2Fc^2^)/3'
_refine_ls_weighting_scheme calc
_refine_ls_wR_factor_gt 0.1372
_refine_ls_wR_factor_ref 0.1419
_reflns_Friedel_coverage 0.000
_reflns_number_gt 4393
_reflns_number_total 4857
_reflns_threshold_expression 'I > 2\s(I)'
_cod_data_source_file c8cc09364d2.cif
_cod_data_source_block 216Re
_cod_original_cell_volume 1242.94(9)
_cod_database_code 7122771
_shelx_shelxl_version_number 2014/7
_shelx_space_group_comment
;
The symmetry employed for this shelxl refinement is uniquely defined
by the following loop, which should always be used as a source of
symmetry information in preference to the above space-group names.
They are only intended as comments.
;
_shelx_estimated_absorpt_t_min 0.141
_shelx_estimated_absorpt_t_max 0.159

loop_
_space_group_symop_operation_xyz
'x, y, z'
'-x, -y, -z'

loop_
_atom_site_label
_atom_site_type_symbol
_atom_site_fract_x
_atom_site_fract_y
_atom_site_fract_z
_atom_site_U_iso_or_equiv
_atom_site_adp_type
_atom_site_occupancy
_atom_site_site_symmetry_order
_atom_site_calc_flag
_atom_site_refinement_flags_posn
_atom_site_refinement_flags_adp
Ag1 Ag 0.76178(5) 0.69744(4) 0.60634(3) 0.03064(14) Uani 1 1 d . .
C1 C 0.0100(10) 0.6015(8) 0.7571(7) 0.0500(19) Uani 1 1 d . .
H1 H -0.0600 0.5099 0.7272 0.060 Uiso 1 1 calc R U
C2 C 0.1507(10) 0.6535(8) 0.8310(7) 0.053(2) Uani 1 1 d . .
H2 H 0.1951 0.6058 0.8613 0.064 Uiso 1 1 calc R U
C3 C 0.1091(8) 0.8143(7) 0.7904(5) 0.0344(14) Uani 1 1 d . .
H3 H 0.1229 0.8993 0.7892 0.041 Uiso 1 1 calc R U
C4 C 0.3611(7) 0.8942(6) 0.9269(5) 0.0259(11) Uani 1 1 d . .
C5 C 0.5177(7) 0.9027(6) 0.9282(4) 0.0242(11) Uani 1 1 d . .
C6 C 0.6551(7) 1.0066(6) 1.0005(5) 0.0278(12) Uani 1 1 d . .
H6 H 0.7595 1.0108 1.0008 0.033 Uiso 1 1 calc R U
C7 C 0.5971(8) 0.8256(7) 0.7710(5) 0.0311(13) Uani 1 1 d . .
H7 H 0.6169 0.9020 0.7514 0.037 Uiso 1 1 calc R U
C8 C 0.5775(11) 0.6336(7) 0.7769(6) 0.0468(18) Uani 1 1 d . .
H8 H 0.5794 0.5501 0.7594 0.056 Uiso 1 1 calc R U
C9 C 0.5343(12) 0.6844(8) 0.8586(7) 0.050(2) Uani 1 1 d . .
H9 H 0.5049 0.6457 0.9089 0.060 Uiso 1 1 calc R U
C10 C 0.7809(8) 0.4392(6) 0.4442(5) 0.0338(14) Uani 1 1 d . .
H10 H 0.8485 0.4963 0.4142 0.041 Uiso 1 1 calc R U
C11 C 0.7506(8) 0.3091(6) 0.4269(5) 0.0322(13) Uani 1 1 d . .
H11 H 0.7913 0.2608 0.3836 0.039 Uiso 1 1 calc R U
C12 C 0.6178(7) 0.3671(6) 0.5356(5) 0.0256(11) Uani 1 1 d . .
H12 H 0.5497 0.3620 0.5799 0.031 Uiso 1 1 calc R U
C13 C 0.5757(7) 0.1306(5) 0.4934(4) 0.0215(10) Uani 1 1 d . .
C14 C 0.4064(7) 0.0695(5) 0.4856(4) 0.0226(11) Uani 1 1 d . .
H14 H 0.3430 0.1151 0.4757 0.027 Uiso 1 1 calc R U
C15 C 0.3324(7) -0.0593(5) 0.4927(4) 0.0210(10) Uani 1 1 d . .
C16 C 0.0402(8) -0.2064(7) 0.3904(5) 0.0368(14) Uani 1 1 d . .
H16 H 0.0593 -0.2348 0.3272 0.044 Uiso 1 1 calc R U
C17 C -0.1083(8) -0.2414(7) 0.4131(6) 0.0375(15) Uani 1 1 d . .
H17 H -0.2103 -0.2999 0.3666 0.045 Uiso 1 1 calc R U
C18 C 0.0746(7) -0.1052(6) 0.5521(5) 0.0282(12) Uani 1 1 d . .
H18 H 0.1257 -0.0501 0.6197 0.034 Uiso 1 1 calc R U
C19 C 0.900(4) 0.649(3) -0.0125(18) 0.260(17) Uiso 1 1 d D .
H19A H 0.9478 0.7013 -0.0542 0.391 Uiso 1 1 calc R U
H19B H 0.7947 0.5754 -0.0524 0.391 Uiso 1 1 calc R U
H19C H 0.9723 0.6132 0.0120 0.391 Uiso 1 1 calc R U
C20 C 0.766(3) 0.638(2) 0.1119(19) 0.184(10) Uiso 1 1 d D .
H20A H 0.8244 0.5980 0.1451 0.276 Uiso 1 1 calc R U
H20B H 0.6754 0.5689 0.0562 0.276 Uiso 1 1 calc R U
H20C H 0.7239 0.6831 0.1600 0.276 Uiso 1 1 calc R U
C21 C 0.949(3) 0.877(2) 0.109(2) 0.33(2) Uiso 1 1 d D .
H21 H 1.0204 0.9436 0.0873 0.394 Uiso 1 1 calc R U
N1 N -0.0165(7) 0.7019(6) 0.7318(4) 0.0374(13) Uani 1 1 d . .
N2 N 0.2176(7) 0.7926(5) 0.8534(4) 0.0286(10) Uani 1 1 d . .
N3 N 0.5421(6) 0.8061(5) 0.8530(4) 0.0266(10) Uani 1 1 d . .
N4 N 0.6189(7) 0.7224(5) 0.7221(4) 0.0319(11) Uani 1 1 d . .
N5 N 0.6980(7) 0.4764(5) 0.5123(4) 0.0285(10) Uani 1 1 d . .
N6 N 0.6468(6) 0.2621(5) 0.4867(4) 0.0244(10) Uani 1 1 d . .
N7 N 0.1565(6) -0.1201(4) 0.4806(4) 0.0236(9) Uani 1 1 d . .
N8 N -0.0866(6) -0.1779(5) 0.5151(4) 0.0295(11) Uani 1 1 d . .
N9 N 0.8758(13) 0.7329(13) 0.0737(9) 0.097(3) Uiso 1 1 d D .
O1 O 0.5972(11) 0.2845(8) 0.9247(5) 0.074(2) Uani 1 1 d . .
O2 O 0.5032(16) 0.3006(9) 0.7302(7) 0.103(3) Uani 1 1 d . .
O3 O 0.4342(18) 0.0491(10) 0.7541(8) 0.138(5) Uani 1 1 d . .
O4 O 0.7436(17) 0.219(2) 0.7746(10) 0.202(9) Uani 1 1 d . .
O5 O 0.879(4) 0.880(4) 0.180(2) 0.39(2) Uiso 1 1 d D .
Re1 Re 0.56739(5) 0.21436(4) 0.79698(3) 0.04770(15) Uani 1 1 d . .

loop_
_atom_site_aniso_label
_atom_site_aniso_U_11
_atom_site_aniso_U_22
_atom_site_aniso_U_33
_atom_site_aniso_U_23
_atom_site_aniso_U_13
_atom_site_aniso_U_12
Ag1 0.0304(2) 0.0323(2) 0.0306(2) 0.00924(18) 0.01486(18) 0.01331(19)
C1 0.035(4) 0.032(3) 0.067(5) 0.007(3) -0.001(4) 0.009(3)
C2 0.046(4) 0.032(3) 0.068(5) 0.011(3) -0.011(4) 0.016(3)
C3 0.027(3) 0.036(3) 0.040(4) 0.012(3) 0.006(3) 0.016(3)
C4 0.025(3) 0.030(3) 0.028(3) 0.010(2) 0.009(2) 0.015(2)
C5 0.029(3) 0.030(3) 0.024(3) 0.010(2) 0.015(2) 0.019(2)
C6 0.023(3) 0.035(3) 0.028(3) 0.008(2) 0.010(2) 0.016(2)
C7 0.039(3) 0.038(3) 0.028(3) 0.013(2) 0.017(3) 0.023(3)
C8 0.070(5) 0.035(3) 0.057(5) 0.022(3) 0.040(4) 0.033(4)
C9 0.081(6) 0.041(4) 0.063(5) 0.031(4) 0.050(5) 0.043(4)
C10 0.035(3) 0.025(3) 0.049(4) 0.021(3) 0.022(3) 0.012(3)
C11 0.037(3) 0.024(3) 0.047(4) 0.020(3) 0.029(3) 0.014(3)
C12 0.024(3) 0.019(2) 0.034(3) 0.009(2) 0.014(2) 0.009(2)
C13 0.020(3) 0.018(2) 0.031(3) 0.012(2) 0.012(2) 0.009(2)
C14 0.022(3) 0.020(2) 0.032(3) 0.014(2) 0.013(2) 0.010(2)
C15 0.018(2) 0.018(2) 0.029(3) 0.012(2) 0.013(2) 0.006(2)
C16 0.026(3) 0.042(4) 0.032(3) 0.008(3) 0.010(3) 0.007(3)
C17 0.022(3) 0.043(4) 0.044(4) 0.018(3) 0.008(3) 0.008(3)
C18 0.024(3) 0.029(3) 0.032(3) 0.013(2) 0.012(2) 0.008(2)
N1 0.027(3) 0.043(3) 0.036(3) 0.004(2) -0.001(2) 0.017(2)
N2 0.029(3) 0.029(2) 0.027(3) 0.004(2) 0.006(2) 0.014(2)
N3 0.032(3) 0.027(2) 0.026(2) 0.0076(19) 0.014(2) 0.017(2)
N4 0.036(3) 0.034(3) 0.033(3) 0.009(2) 0.019(2) 0.021(2)
N5 0.032(3) 0.018(2) 0.033(3) 0.0089(19) 0.012(2) 0.008(2)
N6 0.023(2) 0.020(2) 0.038(3) 0.016(2) 0.016(2) 0.0106(19)
N7 0.018(2) 0.019(2) 0.035(3) 0.0118(19) 0.0120(19) 0.0065(18)
N8 0.023(2) 0.033(3) 0.040(3) 0.021(2) 0.015(2) 0.012(2)
O1 0.108(6) 0.074(4) 0.048(4) 0.027(3) 0.029(4) 0.039(4)
O2 0.192(10) 0.079(5) 0.071(5) 0.052(4) 0.052(6) 0.071(6)
O3 0.201(13) 0.069(6) 0.097(7) 0.046(5) 0.003(8) 0.014(7)
O4 0.127(10) 0.39(3) 0.102(9) 0.027(12) 0.056(8) 0.151(15)
Re1 0.0606(3) 0.0512(2) 0.0384(2) 0.02010(16) 0.02027(17) 0.02587(19)

loop_
_atom_type_symbol
_atom_type_description
_atom_type_scat_dispersion_real
_atom_type_scat_dispersion_imag
_atom_type_scat_source
C C 0.0181 0.0091 'International Tables Vol C Tables 4.2.6.8 and 6.1.1.4'
H H 0.0000 0.0000 'International Tables Vol C Tables 4.2.6.8 and 6.1.1.4'
N N 0.0311 0.0180 'International Tables Vol C Tables 4.2.6.8 and 6.1.1.4'
O O 0.0492 0.0322 'International Tables Vol C Tables 4.2.6.8 and 6.1.1.4'
Ag Ag 0.1306 4.2820 'International Tables Vol C Tables 4.2.6.8 and 6.1.1.4'
Re Re -5.2083 5.8923 'International Tables Vol C Tables 4.2.6.8 and 6.1.1.4'

loop_
_geom_angle_atom_site_label_1
_geom_angle_atom_site_label_2
_geom_angle_atom_site_label_3
_geom_angle
_geom_angle_site_symmetry_1
_geom_angle_site_symmetry_3
N4 Ag1 N8 138.38(19) . 1_665
N4 Ag1 N5 116.56(19) . .
N8 Ag1 N5 102.69(19) 1_665 .
N4 Ag1 N1 92.6(2) . 1_655
N8 Ag1 N1 100.9(2) 1_665 1_655
N5 Ag1 N1 90.25(19) . 1_655
C2 C1 N1 110.5(7) . .
C2 C1 H1 124.8 . .
N1 C1 H1 124.8 . .
C1 C2 N2 106.5(6) . .
C1 C2 H2 126.8 . .
N2 C2 H2 126.8 . .
N1 C3 N2 112.2(6) . .
N1 C3 H3 123.9 . .
N2 C3 H3 123.9 . .
C6 C4 C5 118.9(6) 2_677 .
C6 C4 N2 118.2(5) 2_677 .
C5 C4 N2 122.9(5) . .
C6 C5 C4 120.6(5) . .
C6 C5 N3 118.2(5) . .
C4 C5 N3 121.2(5) . .
C5 C6 C4 120.5(5) . 2_677
C5 C6 H6 119.8 . .
C4 C6 H6 119.8 2_677 .
N4 C7 N3 110.9(6) . .
N4 C7 H7 124.6 . .
N3 C7 H7 124.6 . .
C9 C8 N4 110.3(6) . .
C9 C8 H8 124.9 . .
N4 C8 H8 124.9 . .
C8 C9 N3 105.7(6) . .
C8 C9 H9 127.1 . .
N3 C9 H9 127.1 . .
C11 C10 N5 111.0(5) . .
C11 C10 H10 124.5 . .
N5 C10 H10 124.5 . .
C10 C11 N6 105.8(5) . .
C10 C11 H11 127.1 . .
N6 C11 H11 127.1 . .
N5 C12 N6 111.8(5) . .
N5 C12 H12 124.1 . .
N6 C12 H12 124.1 . .
C15 C13 C14 118.7(5) 2_656 .
C15 C13 N6 122.8(5) 2_656 .
C14 C13 N6 118.5(5) . .
C15 C14 C13 120.1(5) . .
C15 C14 H14 119.9 . .
C13 C14 H14 119.9 . .
C14 C15 C13 121.2(5) . 2_656
C14 C15 N7 118.1(5) . .
C13 C15 N7 120.7(5) 2_656 .
C17 C16 N7 105.5(6) . .
C17 C16 H16 127.2 . .
N7 C16 H16 127.2 . .
C16 C17 N8 110.3(6) . .
C16 C17 H17 124.8 . .
N8 C17 H17 124.8 . .
N8 C18 N7 112.0(6) . .
N8 C18 H18 124.0 . .
N7 C18 H18 124.0 . .
N9 C19 H19A 109.4 . .
N9 C19 H19B 109.5 . .
H19A C19 H19B 109.5 . .
N9 C19 H19C 109.5 . .
H19A C19 H19C 109.5 . .
H19B C19 H19C 109.5 . .
N9 C20 H20A 109.5 . .
N9 C20 H20B 109.5 . .
H20A C20 H20B 109.5 . .
N9 C20 H20C 109.5 . .
H20A C20 H20C 109.5 . .
H20B C20 H20C 109.5 . .
O5 C21 N9 93(2) . .
O5 C21 H21 133.7 . .
N9 C21 H21 133.7 . .
C3 N1 C1 105.6(6) . .
C3 N1 Ag1 122.3(5) . 1_455
C1 N1 Ag1 132.1(5) . 1_455
C3 N2 C2 105.3(6) . .
C3 N2 C4 125.0(5) . .
C2 N2 C4 129.7(6) . .
C7 N3 C9 107.4(5) . .
C7 N3 C5 125.8(5) . .
C9 N3 C5 126.3(5) . .
C7 N4 C8 105.7(5) . .
C7 N4 Ag1 132.3(5) . .
C8 N4 Ag1 119.6(4) . .
C12 N5 C10 104.9(5) . .
C12 N5 Ag1 126.4(4) . .
C10 N5 Ag1 125.6(4) . .
C12 N6 C11 106.5(5) . .
C12 N6 C13 125.6(5) . .
C11 N6 C13 127.9(5) . .
C18 N7 C16 107.3(5) . .
C18 N7 C15 127.9(5) . .
C16 N7 C15 124.8(5) . .
C18 N8 C17 104.8(5) . .
C18 N8 Ag1 119.9(4) . 1_445
C17 N8 Ag1 118.3(4) . 1_445
C21 N9 C19 126.5(14) . .
C21 N9 C20 130.2(14) . .
C19 N9 C20 103(2) . .
O4 Re1 O3 104.4(9) . .
O4 Re1 O1 109.5(6) . .
O3 Re1 O1 112.1(5) . .
O4 Re1 O2 109.1(8) . .
O3 Re1 O2 111.0(6) . .
O1 Re1 O2 110.4(4) . .

loop_
_geom_bond_atom_site_label_1
_geom_bond_atom_site_label_2
_geom_bond_distance
_geom_bond_site_symmetry_2
Ag1 N4 2.244(5) .
Ag1 N8 2.314(5) 1_665
Ag1 N5 2.335(5) .
Ag1 N1 2.449(5) 1_655
C1 C2 1.339(11) .
C1 N1 1.366(10) .
C1 H1 0.9300 .
C2 N2 1.389(9) .
C2 H2 0.9300 .
C3 N1 1.306(9) .
C3 N2 1.360(8) .
C3 H3 0.9300 .
C4 C6 1.396(8) 2_677
C4 C5 1.384(8) .
C4 N2 1.403(8) .
C5 C6 1.377(9) .
C5 N3 1.437(7) .
C6 C4 1.396(8) 2_677
C6 H6 0.9300 .
C7 N4 1.312(8) .
C7 N3 1.343(8) .
C7 H7 0.9300 .
C8 C9 1.334(10) .
C8 N4 1.377(9) .
C8 H8 0.9300 .
C9 N3 1.379(8) .
C9 H9 0.9300 .
C10 C11 1.348(8) .
C10 N5 1.382(8) .
C10 H10 0.9300 .
C11 N6 1.383(7) .
C11 H11 0.9300 .
C12 N5 1.316(8) .
C12 N6 1.368(7) .
C12 H12 0.9300 .
C13 C15 1.396(8) 2_656
C13 C14 1.394(7) .
C13 N6 1.410(7) .
C14 C15 1.388(7) .
C14 H14 0.9300 .
C15 C13 1.396(8) 2_656
C15 N7 1.437(7) .
C16 C17 1.357(9) .
C16 N7 1.374(8) .
C16 H16 0.9300 .
C17 N8 1.380(9) .
C17 H17 0.9300 .
C18 N8 1.316(8) .
C18 N7 1.343(8) .
C18 H18 0.9300 .
C19 N9 1.449(17) .
C19 H19A 0.9600 .
C19 H19B 0.9600 .
C19 H19C 0.9600 .
C20 N9 1.424(16) .
C20 H20A 0.9600 .
C20 H20B 0.9600 .
C20 H20C 0.9600 .
C21 O5 1.249(19) .
C21 N9 1.433(19) .
C21 H21 0.9300 .
N1 Ag1 2.449(5) 1_455
N8 Ag1 2.314(5) 1_445
O1 Re1 1.704(7) .
O2 Re1 1.701(8) .
O3 Re1 1.685(10) .
O4 Re1 1.658(11) .
